data_7717620
loop_
_publ_author_name
'Varmuzova, Vera'
'Cisarova, Ivana'
'Schulz, Ji\<r\'i'
'Kal\'ikov\'a, Kv\<eta'
'\<St\<epni\<cka, Petr'

_publ_section_title
;
 Pd-catalysed C--H bond functionalisation route to
 1,2-dihydroferroceno[c]isoquinoline and its annellated derivatives and
 the reactivity of these compounds
;
_journal_name_full 'Dalton Transactions'
_journal_paper_doi 10.1039/D4DT03063J
_journal_year 2024
_chemical_formula_moiety 'C26 H21 Fe N O2 S'
_chemical_formula_sum 'C26 H21 Fe N O2 S'
_chemical_formula_weight 467.35
_space_group_crystal_system monoclinic
_space_group_IT_number 14
_space_group_name_Hall '-P 2yn'
_space_group_name_H-M_alt 'P 1 21/n 1'
_atom_sites_solution_hydrogens geom
_atom_sites_solution_primary direct
_atom_sites_solution_secondary difmap
_audit_creation_method SHELXL-2017/1
_audit_update_record
;
2024-10-07 deposited with the CCDC.	2024-11-28 downloaded from the CCDC.
;
_cell_angle_alpha 90
_cell_angle_beta 100.2960(10)
_cell_angle_gamma 90
_cell_formula_units_Z 4
_cell_length_a 10.8319(3)
_cell_length_b 9.5698(3)
_cell_length_c 20.1927(6)
_cell_measurement_reflns_used 9893
_cell_measurement_temperature 120(2)
_cell_measurement_theta_max 27.50
_cell_measurement_theta_min 2.36
_cell_volume 2059.45(11)
_computing_cell_refinement 'SAINT V8.40B (Bruker AXS LLC, 2019)'
_computing_data_collection 'Bruker Instrument Service vV6.2.16'
_computing_data_reduction 'SAINT V8.40B (Bruker AXS LLC, 2019)'
_computing_molecular_graphics 'PLATON (Spek, 2017)'
_computing_publication_material 'PLATON (Spek, 2017)'
_computing_structure_refinement 'SHELXL-2017 (Sheldrick, 2017)'
_computing_structure_solution 'SHELXT 2018 (Sheldrick, 2018)'
_diffrn_ambient_temperature 120(2)
_diffrn_measured_fraction_theta_full 0.998
_diffrn_measured_fraction_theta_max 0.997
_diffrn_measurement_device_type 'Bruker D8 VENTURE Kappa Duo'
_diffrn_measurement_method '\f and \w scans'
_diffrn_radiation_monochromator 'Quazar Mo multilayer optic'
_diffrn_radiation_source 'I\mS micro-focus sealed tube'
_diffrn_radiation_type MoK\a
_diffrn_radiation_wavelength 0.71073
_diffrn_reflns_av_R_equivalents 0.0187
_diffrn_reflns_av_unetI/netI 0.0108
_diffrn_reflns_Laue_measured_fraction_full 0.998
_diffrn_reflns_Laue_measured_fraction_max 0.997
_diffrn_reflns_limit_h_max 14
_diffrn_reflns_limit_h_min -13
_diffrn_reflns_limit_k_max 12
_diffrn_reflns_limit_k_min -12
_diffrn_reflns_limit_l_max 26
_diffrn_reflns_limit_l_min -26
_diffrn_reflns_number 36071
_diffrn_reflns_point_group_measured_fraction_full 0.998
_diffrn_reflns_point_group_measured_fraction_max 0.997
_diffrn_reflns_theta_full 25.242
_diffrn_reflns_theta_max 27.496
_diffrn_reflns_theta_min 2.050
_exptl_absorpt_coefficient_mu 0.858
_exptl_absorpt_correction_T_max 0.84
_exptl_absorpt_correction_T_min 0.78
_exptl_absorpt_correction_type multi-scan
_exptl_absorpt_process_details
;
Krause, L., Herbst-Irmer, R., Sheldrick, G. M., Stalke, D. (2015).
J. Appl. Cryst. 48, 3-10.
;
_exptl_crystal_colour orange
_exptl_crystal_density_diffrn 1.507
_exptl_crystal_description prism
_exptl_crystal_F_000 968
_exptl_crystal_size_max 0.33
_exptl_crystal_size_mid 0.21
_exptl_crystal_size_min 0.21
_refine_diff_density_max 0.375
_refine_diff_density_min -0.419
_refine_diff_density_rms 0.049
_refine_ls_extinction_method none
_refine_ls_goodness_of_fit_ref 1.053
_refine_ls_hydrogen_treatment constr
_refine_ls_matrix_type full
_refine_ls_number_parameters 281
_refine_ls_number_reflns 4701
_refine_ls_number_restraints 0
_refine_ls_restrained_S_all 1.053
_refine_ls_R_factor_all 0.0249
_refine_ls_R_factor_gt 0.0243
_refine_ls_shift/su_max 0.000
_refine_ls_shift/su_mean 0.000
_refine_ls_structure_factor_coef Fsqd
_refine_ls_weighting_details 'w=1/[\s^2^(Fo^2^)+(0.0261P)^2^+1.5837P] where P=(Fo^2^+2Fc^2^)/3'
_refine_ls_weighting_scheme calc
_refine_ls_wR_factor_gt 0.0625
_refine_ls_wR_factor_ref 0.0629
_reflns_Friedel_coverage 0.000
_reflns_number_gt 4586
_reflns_number_total 4701
_reflns_threshold_expression 'I > 2\s(I)'
_cod_data_source_file d4dt03063j3.cif
_cod_data_source_block vv172
_cod_original_sg_symbol_H-M 'P 21/n'
_cod_database_code 7717620
_shelx_space_group_comment
;
The symmetry employed for this shelxl refinement is uniquely defined
by the following loop, which should always be used as a source of
symmetry information in preference to the above space-group names.
They are only intended as comments.
;
_shelx_estimated_absorpt_t_min 0.765
_shelx_estimated_absorpt_t_max 0.840

loop_
_space_group_symop_operation_xyz
'x, y, z'
'-x+1/2, y+1/2, -z+1/2'
'-x, -y, -z'
'x-1/2, -y-1/2, z-1/2'

loop_
_atom_site_label
_atom_site_type_symbol
_atom_site_fract_x
_atom_site_fract_y
_atom_site_fract_z
_atom_site_U_iso_or_equiv
_atom_site_adp_type
_atom_site_occupancy
_atom_site_site_symmetry_order
_atom_site_calc_flag
_atom_site_refinement_flags_posn
_atom_site_refinement_flags_adp
_atom_site_refinement_flags_occupancy
_atom_site_disorder_assembly
_atom_site_disorder_group
Fe1 Fe 0.17032(2) 0.34072(2) 0.63927(2) 0.01272(6) Uani 1 1 d . . . . .
S1 S 0.36796(3) -0.05506(3) 0.59032(2) 0.01633(7) Uani 1 1 d . . . . .
O1 O 0.38565(11) -0.09473(11) 0.52417(5) 0.0277(2) Uani 1 1 d . . . . .
O2 O 0.28050(10) -0.13070(10) 0.62166(5) 0.0249(2) Uani 1 1 d . . . . .
C1 C 0.27935(11) 0.31757(13) 0.73118(6) 0.0138(2) Uani 1 1 d . . . . .
H1 H 0.299678 0.390184 0.763359 0.017 Uiso 1 1 calc R U . . .
C2 C 0.17238(11) 0.22774(13) 0.72484(6) 0.0149(2) Uani 1 1 d . . . . .
H2 H 0.111380 0.228623 0.753293 0.018 Uiso 1 1 calc R U . . .
C3 C 0.17203(11) 0.13681(13) 0.66903(6) 0.0140(2) Uani 1 1 d . . . . .
H3 H 0.110743 0.068031 0.652936 0.017 Uiso 1 1 calc R U . . .
C3A C 0.28143(11) 0.16898(12) 0.64202(6) 0.0130(2) Uani 1 1 d . . . . .
N4 N 0.32184(10) 0.10908(11) 0.58514(5) 0.0150(2) Uani 1 1 d . . . . .
C5 C 0.38929(13) 0.20966(14) 0.54906(6) 0.0185(3) Uani 1 1 d . . . . .
H5A H 0.326821 0.268198 0.519684 0.022 Uiso 1 1 calc R U . . .
H5B H 0.436723 0.156903 0.519663 0.022 Uiso 1 1 calc R U . . .
C5A C 0.47965(12) 0.30489(13) 0.59426(7) 0.0170(2) Uani 1 1 d . . . . .
C6 C 0.57204(13) 0.37187(15) 0.56478(7) 0.0216(3) Uani 1 1 d . . . . .
H6 H 0.584645 0.345290 0.521155 0.026 Uiso 1 1 calc R U . . .
C7 C 0.64387(13) 0.47567(15) 0.59922(8) 0.0233(3) Uani 1 1 d . . . . .
H7 H 0.699281 0.528146 0.577340 0.028 Uiso 1 1 calc R U . . .
C7A C 0.63625(12) 0.50518(14) 0.66666(7) 0.0197(3) Uani 1 1 d . . . . .
C8 C 0.71118(13) 0.61569(15) 0.70168(8) 0.0241(3) Uani 1 1 d . . . . .
H8 H 0.760405 0.672313 0.677792 0.029 Uiso 1 1 calc R U . . .
C9 C 0.71317(13) 0.64076(15) 0.76753(8) 0.0245(3) Uani 1 1 d . . . . .
H9 H 0.756472 0.720117 0.788308 0.029 Uiso 1 1 calc R U . . .
C9A C 0.65016(12) 0.54812(14) 0.80643(7) 0.0197(3) Uani 1 1 d . . . . .
C10 C 0.67097(13) 0.55917(15) 0.87725(8) 0.0237(3) Uani 1 1 d . . . . .
H10 H 0.718848 0.635158 0.898517 0.028 Uiso 1 1 calc R U . . .
C11 C 0.62325(13) 0.46202(16) 0.91603(7) 0.0240(3) Uani 1 1 d . . . . .
H11 H 0.636559 0.471657 0.963600 0.029 Uiso 1 1 calc R U . . .
C12 C 0.55472(13) 0.34858(14) 0.88457(7) 0.0202(3) Uani 1 1 d . . . . .
H12 H 0.523279 0.279668 0.911072 0.024 Uiso 1 1 calc R U . . .
C13 C 0.53256(12) 0.33625(13) 0.81524(7) 0.0162(2) Uani 1 1 d . . . . .
H13 H 0.487934 0.257213 0.794974 0.019 Uiso 1 1 calc R U . . .
C13A C 0.57444(11) 0.43788(13) 0.77383(7) 0.0157(2) Uani 1 1 d . . . . .
C13B C 0.55520(11) 0.42579(13) 0.70037(7) 0.0154(2) Uani 1 1 d . . . . .
C13C C 0.46502(11) 0.33635(12) 0.66020(6) 0.0143(2) Uani 1 1 d . . . . .
C13D C 0.35066(11) 0.27917(12) 0.68060(6) 0.0126(2) Uani 1 1 d . . . . .
C14 C 0.12858(14) 0.54902(14) 0.63011(8) 0.0245(3) Uani 1 1 d . . . . .
H14 H 0.161057 0.619909 0.661343 0.029 Uiso 1 1 calc R U . . .
C15 C 0.01776(14) 0.46946(16) 0.63090(8) 0.0272(3) Uani 1 1 d . . . . .
H15 H -0.036927 0.478001 0.662585 0.033 Uiso 1 1 calc R U . . .
C16 C 0.00366(14) 0.37484(16) 0.57568(8) 0.0278(3) Uani 1 1 d . . . . .
H16 H -0.062125 0.308834 0.563951 0.033 Uiso 1 1 calc R U . . .
C17 C 0.10501(15) 0.39656(16) 0.54139(7) 0.0260(3) Uani 1 1 d . . . . .
H17 H 0.119259 0.347420 0.502572 0.031 Uiso 1 1 calc R U . . .
C18 C 0.18166(14) 0.50425(15) 0.57489(7) 0.0240(3) Uani 1 1 d . . . . .
H18 H 0.255953 0.540062 0.562312 0.029 Uiso 1 1 calc R U . . .
C19 C 0.51490(16) -0.05892(19) 0.64397(10) 0.0390(4) Uani 1 1 d . . . . .
H19A H 0.507204 -0.018749 0.687685 0.058 Uiso 1 1 calc R U . . .
H19B H 0.575427 -0.004363 0.623955 0.058 Uiso 1 1 calc R U . . .
H19C H 0.543973 -0.155810 0.650160 0.058 Uiso 1 1 calc R U . . .

loop_
_atom_site_aniso_label
_atom_site_aniso_U_11
_atom_site_aniso_U_22
_atom_site_aniso_U_33
_atom_site_aniso_U_23
_atom_site_aniso_U_13
_atom_site_aniso_U_12
Fe1 0.01260(9) 0.01107(9) 0.01346(9) 0.00006(6) -0.00044(6) 0.00131(6)
S1 0.01732(15) 0.01266(14) 0.01948(15) -0.00238(11) 0.00452(11) 0.00078(11)
O1 0.0379(6) 0.0213(5) 0.0276(5) -0.0070(4) 0.0158(5) 0.0015(4)
O2 0.0308(5) 0.0144(4) 0.0331(6) -0.0010(4) 0.0152(4) -0.0017(4)
C1 0.0135(5) 0.0144(5) 0.0129(5) 0.0002(4) 0.0003(4) 0.0008(4)
C2 0.0134(5) 0.0164(6) 0.0149(5) 0.0013(5) 0.0023(4) 0.0010(5)
C3 0.0131(5) 0.0128(5) 0.0153(6) 0.0014(4) 0.0006(4) 0.0000(4)
C3A 0.0146(5) 0.0115(5) 0.0126(5) 0.0007(4) 0.0016(4) 0.0014(4)
N4 0.0191(5) 0.0119(5) 0.0148(5) -0.0004(4) 0.0055(4) 0.0006(4)
C5 0.0252(7) 0.0171(6) 0.0148(6) 0.0006(5) 0.0079(5) -0.0012(5)
C5A 0.0184(6) 0.0132(6) 0.0203(6) 0.0021(5) 0.0057(5) 0.0014(5)
C6 0.0244(7) 0.0194(6) 0.0238(7) 0.0034(5) 0.0118(5) 0.0013(5)
C7 0.0215(6) 0.0200(6) 0.0311(7) 0.0067(6) 0.0120(6) -0.0013(5)
C7A 0.0145(6) 0.0146(6) 0.0303(7) 0.0039(5) 0.0044(5) 0.0002(5)
C8 0.0163(6) 0.0173(6) 0.0386(8) 0.0047(6) 0.0049(6) -0.0040(5)
C9 0.0159(6) 0.0161(6) 0.0399(8) -0.0017(6) 0.0003(6) -0.0048(5)
C9A 0.0119(5) 0.0155(6) 0.0302(7) -0.0020(5) -0.0008(5) 0.0007(5)
C10 0.0158(6) 0.0212(7) 0.0309(7) -0.0082(6) -0.0041(5) -0.0002(5)
C11 0.0202(6) 0.0261(7) 0.0226(7) -0.0042(6) -0.0048(5) 0.0029(5)
C12 0.0187(6) 0.0196(6) 0.0203(6) 0.0016(5) -0.0023(5) 0.0028(5)
C13 0.0126(5) 0.0134(6) 0.0208(6) -0.0001(5) -0.0017(5) 0.0016(4)
C13A 0.0103(5) 0.0129(6) 0.0227(6) -0.0007(5) -0.0004(4) 0.0022(4)
C13B 0.0121(5) 0.0113(5) 0.0228(6) 0.0019(5) 0.0029(5) 0.0022(4)
C13C 0.0133(5) 0.0110(5) 0.0186(6) 0.0027(4) 0.0033(4) 0.0019(4)
C13D 0.0124(5) 0.0113(5) 0.0134(5) 0.0013(4) 0.0006(4) 0.0011(4)
C14 0.0277(7) 0.0132(6) 0.0288(7) -0.0013(5) -0.0053(6) 0.0068(5)
C15 0.0209(7) 0.0277(7) 0.0322(8) 0.0069(6) 0.0030(6) 0.0128(6)
C16 0.0208(7) 0.0200(7) 0.0361(8) 0.0072(6) -0.0128(6) -0.0004(5)
C17 0.0352(8) 0.0222(7) 0.0166(6) 0.0024(5) -0.0066(5) 0.0076(6)
C18 0.0250(7) 0.0188(7) 0.0263(7) 0.0099(5) -0.0001(5) 0.0023(5)
C19 0.0252(8) 0.0308(9) 0.0539(11) -0.0009(8) -0.0118(7) 0.0076(6)

loop_
_atom_type_symbol
_atom_type_description
_atom_type_scat_dispersion_real
_atom_type_scat_dispersion_imag
_atom_type_scat_source
C C 0.0033 0.0016 'International Tables Vol C Tables 4.2.6.8 and 6.1.1.4'
H H 0.0000 0.0000 'International Tables Vol C Tables 4.2.6.8 and 6.1.1.4'
Fe Fe 0.3463 0.8444 'International Tables Vol C Tables 4.2.6.8 and 6.1.1.4'
N N 0.0061 0.0033 'International Tables Vol C Tables 4.2.6.8 and 6.1.1.4'
O O 0.0106 0.0060 'International Tables Vol C Tables 4.2.6.8 and 6.1.1.4'
S S 0.1246 0.1234 'International Tables Vol C Tables 4.2.6.8 and 6.1.1.4'

loop_
_geom_angle_atom_site_label_1
_geom_angle_atom_site_label_2
_geom_angle_atom_site_label_3
_geom_angle
_geom_angle_site_symmetry_1
_geom_angle_site_symmetry_3
_geom_angle_publ_flag
C1 Fe1 C3A 68.96(5) . . ?
C1 Fe1 C2 41.23(5) . . ?
C3A Fe1 C2 68.32(5) . . ?
C1 Fe1 C3 69.67(5) . . ?
C3A Fe1 C3 40.93(5) . . ?
C2 Fe1 C3 40.87(5) . . ?
C1 Fe1 C15 118.17(6) . . ?
C3A Fe1 C15 162.94(6) . . ?
C2 Fe1 C15 106.05(6) . . ?
C3 Fe1 C15 124.43(6) . . ?
C1 Fe1 C14 105.83(5) . . ?
C3A Fe1 C14 155.66(6) . . ?
C2 Fe1 C14 124.29(6) . . ?
C3 Fe1 C14 161.59(6) . . ?
C15 Fe1 C14 40.76(6) . . ?
C1 Fe1 C16 153.75(6) . . ?
C3A Fe1 C16 126.73(6) . . ?
C2 Fe1 C16 119.49(6) . . ?
C3 Fe1 C16 107.34(6) . . ?
C15 Fe1 C16 40.73(6) . . ?
C14 Fe1 C16 68.39(6) . . ?
C1 Fe1 C17 163.14(6) . . ?
C3A Fe1 C17 109.77(5) . . ?
C2 Fe1 C17 155.19(6) . . ?
C3 Fe1 C17 121.14(6) . . ?
C15 Fe1 C17 68.17(6) . . ?
C14 Fe1 C17 68.02(6) . . ?
C16 Fe1 C17 40.42(7) . . ?
C1 Fe1 C18 124.93(6) . . ?
C3A Fe1 C18 122.13(6) . . ?
C2 Fe1 C18 161.85(6) . . ?
C3 Fe1 C18 156.53(6) . . ?
C15 Fe1 C18 68.10(6) . . ?
C14 Fe1 C18 40.24(6) . . ?
C16 Fe1 C18 68.08(6) . . ?
C17 Fe1 C18 40.45(6) . . ?
C1 Fe1 C13D 41.00(5) . . ?
C3A Fe1 C13D 41.10(5) . . ?
C2 Fe1 C13D 68.89(5) . . ?
C3 Fe1 C13D 69.55(5) . . ?
C15 Fe1 C13D 153.71(6) . . ?
C14 Fe1 C13D 119.46(5) . . ?
C16 Fe1 C13D 164.28(6) . . ?
C17 Fe1 C13D 127.04(6) . . ?
C18 Fe1 C13D 108.28(5) . . ?
O2 S1 O1 119.25(7) . . ?
O2 S1 N4 107.11(6) . . ?
O1 S1 N4 106.45(6) . . ?
O2 S1 C19 108.40(8) . . ?
O1 S1 C19 108.14(8) . . ?
N4 S1 C19 106.87(7) . . ?
C2 C1 C13D 108.25(11) . . ?
C2 C1 Fe1 69.72(7) . . ?
C13D C1 Fe1 71.07(7) . . ?
C2 C1 H1 125.9 . . ?
C13D C1 H1 125.9 . . ?
Fe1 C1 H1 124.9 . . ?
C3 C2 C1 109.02(11) . . ?
C3 C2 Fe1 69.79(7) . . ?
C1 C2 Fe1 69.05(7) . . ?
C3 C2 H2 125.5 . . ?
C1 C2 H2 125.5 . . ?
Fe1 C2 H2 127.3 . . ?
C2 C3 C3A 106.65(11) . . ?
C2 C3 Fe1 69.34(7) . . ?
C3A C3 Fe1 69.20(7) . . ?
C2 C3 H3 126.7 . . ?
C3A C3 H3 126.7 . . ?
Fe1 C3 H3 126.3 . . ?
N4 C3A C3 128.32(11) . . ?
N4 C3A C13D 121.81(11) . . ?
C3 C3A C13D 109.86(11) . . ?
N4 C3A Fe1 124.81(8) . . ?
C3 C3A Fe1 69.88(7) . . ?
C13D C3A Fe1 70.79(7) . . ?
C3A N4 C5 112.76(10) . . ?
C3A N4 S1 117.88(8) . . ?
C5 N4 S1 118.81(9) . . ?
N4 C5 C5A 114.67(10) . . ?
N4 C5 H5A 108.6 . . ?
C5A C5 H5A 108.6 . . ?
N4 C5 H5B 108.6 . . ?
C5A C5 H5B 108.6 . . ?
H5A C5 H5B 107.6 . . ?
C13C C5A C6 120.92(12) . . ?
C13C C5A C5 122.02(11) . . ?
C6 C5A C5 116.76(12) . . ?
C7 C6 C5A 119.82(13) . . ?
C7 C6 H6 120.1 . . ?
C5A C6 H6 120.1 . . ?
C6 C7 C7A 120.64(12) . . ?
C6 C7 H7 119.7 . . ?
C7A C7 H7 119.7 . . ?
C7 C7A C13B 120.24(12) . . ?
C7 C7A C8 119.81(13) . . ?
C13B C7A C8 119.95(13) . . ?
C9 C8 C7A 121.58(13) . . ?
C9 C8 H8 119.2 . . ?
C7A C8 H8 119.2 . . ?
C8 C9 C9A 120.32(13) . . ?
C8 C9 H9 119.8 . . ?
C9A C9 H9 119.8 . . ?
C10 C9A C13A 119.91(13) . . ?
C10 C9A C9 120.18(13) . . ?
C13A C9A C9 119.72(13) . . ?
C11 C10 C9A 121.22(13) . . ?
C11 C10 H10 119.4 . . ?
C9A C10 H10 119.4 . . ?
C10 C11 C12 119.23(13) . . ?
C10 C11 H11 120.4 . . ?
C12 C11 H11 120.4 . . ?
C13 C12 C11 120.47(13) . . ?
C13 C12 H12 119.8 . . ?
C11 C12 H12 119.8 . . ?
C12 C13 C13A 121.72(12) . . ?
C12 C13 H13 119.1 . . ?
C13A C13 H13 119.1 . . ?
C13 C13A C9A 117.20(12) . . ?
C13 C13A C13B 122.92(11) . . ?
C9A C13A C13B 119.52(12) . . ?
C7A C13B C13C 117.63(12) . . ?
C7A C13B C13A 116.99(12) . . ?
C13C C13B C13A 125.33(11) . . ?
C5A C13C C13B 118.93(11) . . ?
C5A C13C C13D 115.33(11) . . ?
C13B C13C C13D 125.63(11) . . ?
C1 C13D C3A 106.16(10) . . ?
C1 C13D C13C 133.50(11) . . ?
C3A C13D C13C 120.11(11) . . ?
C1 C13D Fe1 67.93(7) . . ?
C3A C13D Fe1 68.11(7) . . ?
C13C C13D Fe1 124.07(8) . . ?
C18 C14 C15 108.08(13) . . ?
C18 C14 Fe1 70.15(8) . . ?
C15 C14 Fe1 69.57(8) . . ?
C18 C14 H14 126.0 . . ?
C15 C14 H14 126.0 . . ?
Fe1 C14 H14 125.9 . . ?
C16 C15 C14 107.70(13) . . ?
C16 C15 Fe1 69.71(8) . . ?
C14 C15 Fe1 69.67(8) . . ?
C16 C15 H15 126.1 . . ?
C14 C15 H15 126.1 . . ?
Fe1 C15 H15 126.0 . . ?
C17 C16 C15 107.83(13) . . ?
C17 C16 Fe1 69.86(8) . . ?
C15 C16 Fe1 69.56(8) . . ?
C17 C16 H16 126.1 . . ?
C15 C16 H16 126.1 . . ?
Fe1 C16 H16 126.1 . . ?
C16 C17 C18 108.24(13) . . ?
C16 C17 Fe1 69.72(8) . . ?
C18 C17 Fe1 69.95(8) . . ?
C16 C17 H17 125.9 . . ?
C18 C17 H17 125.9 . . ?
Fe1 C17 H17 126.0 . . ?
C14 C18 C17 108.16(13) . . ?
C14 C18 Fe1 69.61(8) . . ?
C17 C18 Fe1 69.61(8) . . ?
C14 C18 H18 125.9 . . ?
C17 C18 H18 125.9 . . ?
Fe1 C18 H18 126.4 . . ?
S1 C19 H19A 109.5 . . ?
S1 C19 H19B 109.5 . . ?
H19A C19 H19B 109.5 . . ?
S1 C19 H19C 109.5 . . ?
H19A C19 H19C 109.5 . . ?
H19B C19 H19C 109.5 . . ?

loop_
_geom_bond_atom_site_label_1
_geom_bond_atom_site_label_2
_geom_bond_distance
_geom_bond_site_symmetry_2
_geom_bond_publ_flag
Fe1 C1 2.0260(12) . ?
Fe1 C3A 2.0320(12) . ?
Fe1 C2 2.0350(12) . ?
Fe1 C3 2.0410(12) . ?
Fe1 C15 2.0438(14) . ?
Fe1 C14 2.0451(14) . ?
Fe1 C16 2.0459(14) . ?
Fe1 C17 2.0476(14) . ?
Fe1 C18 2.0522(14) . ?
Fe1 C13D 2.0680(12) . ?
S1 O2 1.4270(10) . ?
S1 O1 1.4340(10) . ?
S1 N4 1.6459(11) . ?
S1 C19 1.7584(16) . ?
C1 C2 1.4299(17) . ?
C1 C13D 1.4342(17) . ?
C1 H1 0.9500 . ?
C2 C3 1.4233(17) . ?
C2 H2 0.9500 . ?
C3 C3A 1.4239(17) . ?
C3 H3 0.9500 . ?
C3A N4 1.4209(15) . ?
C3A C13D 1.4395(17) . ?
N4 C5 1.4770(16) . ?
C5 C5A 1.5173(18) . ?
C5 H5A 0.9900 . ?
C5 H5B 0.9900 . ?
C5A C13C 1.4015(18) . ?
C5A C6 1.4069(18) . ?
C6 C7 1.372(2) . ?
C6 H6 0.9500 . ?
C7 C7A 1.408(2) . ?
C7 H7 0.9500 . ?
C7A C13B 1.4229(18) . ?
C7A C8 1.4395(19) . ?
C8 C9 1.348(2) . ?
C8 H8 0.9500 . ?
C9 C9A 1.435(2) . ?
C9 H9 0.9500 . ?
C9A C10 1.411(2) . ?
C9A C13A 1.4234(17) . ?
C10 C11 1.374(2) . ?
C10 H10 0.9500 . ?
C11 C12 1.402(2) . ?
C11 H11 0.9500 . ?
C12 C13 1.3825(19) . ?
C12 H12 0.9500 . ?
C13 C13A 1.4093(18) . ?
C13 H13 0.9500 . ?
C13A C13B 1.4653(18) . ?
C13B C13C 1.4357(17) . ?
C13C C13D 1.4785(16) . ?
C14 C18 1.409(2) . ?
C14 C15 1.424(2) . ?
C14 H14 0.9500 . ?
C15 C16 1.423(2) . ?
C15 H15 0.9500 . ?
C16 C17 1.414(2) . ?
C16 H16 0.9500 . ?
C17 C18 1.417(2) . ?
C17 H17 0.9500 . ?
C18 H18 0.9500 . ?
C19 H19A 0.9800 . ?
C19 H19B 0.9800 . ?
C19 H19C 0.9800 . ?
